data_7002790
loop_
_publ_author_name
'Peng, Kuo-Fu'
'Chen, Chi-Tien'

_publ_section_title
;
 Synthesis and catalytic application of aluminium anilido-pyrazolate
 complexes
;
_journal_issue 44
_journal_name_full 'Dalton Transactions'
_journal_page_first 9800
_journal_page_last 9806
_journal_paper_doi 10.1039/b905394h
_journal_year 2009
_chemical_formula_sum 'C17 H18 Al N3'
_chemical_formula_weight 291.32
_chemical_name_systematic
;
?
;
_space_group_IT_number 14
_symmetry_cell_setting monoclinic
_symmetry_space_group_name_Hall '-P 2yn'
_symmetry_space_group_name_H-M 'P 1 21/n 1'
_atom_sites_solution_hydrogens geom
_atom_sites_solution_primary direct
_atom_sites_solution_secondary difmap
_audit_creation_method SHELXL-97
_cell_angle_alpha 90.00
_cell_angle_beta 102.726(4)
_cell_angle_gamma 90.00
_cell_formula_units_Z 4
_cell_length_a 10.380(2)
_cell_length_b 10.366(2)
_cell_length_c 15.271(3)
_cell_measurement_reflns_used 3110
_cell_measurement_temperature 293(2)
_cell_measurement_theta_max 51.204
_cell_measurement_theta_min 4.784
_cell_volume 1602.8(5)
_computing_cell_refinement 'Bruker SMART'
_computing_data_collection 'Bruker SMART'
_computing_data_reduction 'Bruker SHELXTL'
_computing_molecular_graphics 'Bruker SHELXTL'
_computing_publication_material 'Bruker SHELXTL'
_computing_structure_refinement 'SHELXL-97 (Sheldrick, 1997)'
_computing_structure_solution 'SHELXS-97 (Sheldrick, 1990)'
_diffrn_ambient_temperature 293(2)
_diffrn_measured_fraction_theta_full 0.998
_diffrn_measured_fraction_theta_max 0.998
_diffrn_measurement_device_type 'CCD area detector'
_diffrn_measurement_method 'phi and omega scans'
_diffrn_radiation_monochromator graphite
_diffrn_radiation_source 'fine-focus sealed tube'
_diffrn_radiation_type MoK\a
_diffrn_radiation_wavelength 0.71073
_diffrn_reflns_av_R_equivalents 0.0387
_diffrn_reflns_av_sigmaI/netI 0.0360
_diffrn_reflns_limit_h_max 12
_diffrn_reflns_limit_h_min -10
_diffrn_reflns_limit_k_max 12
_diffrn_reflns_limit_k_min -12
_diffrn_reflns_limit_l_max 16
_diffrn_reflns_limit_l_min -18
_diffrn_reflns_number 8830
_diffrn_reflns_theta_full 26.02
_diffrn_reflns_theta_max 26.02
_diffrn_reflns_theta_min 2.17
_exptl_absorpt_coefficient_mu 0.123
_exptl_absorpt_correction_T_max 1.000000
_exptl_absorpt_correction_T_min 0.528140
_exptl_absorpt_correction_type multi-scan
_exptl_absorpt_process_details SADABS
_exptl_crystal_colour orange
_exptl_crystal_density_diffrn 1.207
_exptl_crystal_density_method 'not measured'
_exptl_crystal_description parallelpied
_exptl_crystal_F_000 616
_exptl_crystal_size_max 0.62
_exptl_crystal_size_mid 0.40
_exptl_crystal_size_min 0.36
_refine_diff_density_max 0.220
_refine_diff_density_min -0.247
_refine_diff_density_rms 0.039
_refine_ls_extinction_method none
_refine_ls_goodness_of_fit_ref 0.999
_refine_ls_hydrogen_treatment constr
_refine_ls_matrix_type full
_refine_ls_number_parameters 190
_refine_ls_number_reflns 3144
_refine_ls_number_restraints 0
_refine_ls_restrained_S_all 0.999
_refine_ls_R_factor_all 0.0637
_refine_ls_R_factor_gt 0.0445
_refine_ls_shift/su_max 0.000
_refine_ls_shift/su_mean 0.000
_refine_ls_structure_factor_coef Fsqd
_refine_ls_weighting_details 'calc w=1/[\s^2^(Fo^2^)+(0.0840P)^2^+0.0000P] where P=(Fo^2^+2Fc^2^)/3'
_refine_ls_weighting_scheme calc
_refine_ls_wR_factor_gt 0.1211
_refine_ls_wR_factor_ref 0.1335
_reflns_number_gt 2249
_reflns_number_total 3144
_reflns_threshold_expression >2sigma(I)
_cod_data_source_file b905394h.txt
_cod_data_source_block compound_1
_cod_original_cell_volume 1602.7(6)
_cod_original_sg_symbol_H-M P2(1)/n
_cod_database_code 7002790

loop_
_symmetry_equiv_pos_as_xyz
'x, y, z'
'-x+1/2, y+1/2, -z+1/2'
'-x, -y, -z'
'x-1/2, -y-1/2, z-1/2'

loop_
_atom_site_label
_atom_site_type_symbol
_atom_site_fract_x
_atom_site_fract_y
_atom_site_fract_z
_atom_site_U_iso_or_equiv
_atom_site_adp_type
_atom_site_occupancy
_atom_site_symmetry_multiplicity
_atom_site_calc_flag
_atom_site_refinement_flags
_atom_site_disorder_assembly
_atom_site_disorder_group
Al Al 0.94722(6) 0.73895(5) 0.05348(4) 0.0468(2) Uani 1 1 d . . .
N1 N 0.81378(15) 0.61171(15) 0.06771(10) 0.0497(4) Uani 1 1 d . . .
N2 N 0.81089(15) 0.55704(15) 0.14834(10) 0.0483(4) Uani 1 1 d . . .
N3 N 1.06300(14) 0.68244(15) 0.15922(10) 0.0471(4) Uani 1 1 d . . .
C1 C 1.01528(18) 0.65837(17) 0.23554(12) 0.0450(4) Uani 1 1 d . . .
C2 C 1.0859(2) 0.6909(2) 0.32266(13) 0.0552(5) Uani 1 1 d . . .
H2A H 1.1700 0.7259 0.3298 0.066 Uiso 1 1 calc R . .
C3 C 1.0345(2) 0.6725(2) 0.39724(13) 0.0622(6) Uani 1 1 d . . .
H3A H 1.0852 0.6931 0.4536 0.075 Uiso 1 1 calc R . .
C4 C 0.9093(2) 0.6239(2) 0.38982(13) 0.0634(6) Uani 1 1 d . . .
H4A H 0.8748 0.6127 0.4406 0.076 Uiso 1 1 calc R . .
C5 C 0.8364(2) 0.5924(2) 0.30654(13) 0.0570(5) Uani 1 1 d . . .
H5A H 0.7505 0.5622 0.3004 0.068 Uiso 1 1 calc R . .
C6 C 0.88961(17) 0.60512(18) 0.23122(11) 0.0459(4) Uani 1 1 d . . .
C7 C 1.20172(17) 0.69244(18) 0.16874(12) 0.0451(4) Uani 1 1 d . . .
C8 C 1.2863(2) 0.5930(2) 0.20688(12) 0.0566(5) Uani 1 1 d . . .
H8A H 1.2518 0.5200 0.2287 0.068 Uiso 1 1 calc R . .
C9 C 1.4204(2) 0.6020(3) 0.21262(14) 0.0708(6) Uani 1 1 d . . .
H9A H 1.4755 0.5350 0.2384 0.085 Uiso 1 1 calc R . .
C10 C 1.4734(2) 0.7090(3) 0.18051(16) 0.0764(7) Uani 1 1 d . . .
H10A H 1.5639 0.7143 0.1843 0.092 Uiso 1 1 calc R . .
C11 C 1.3926(2) 0.8069(3) 0.14315(15) 0.0692(6) Uani 1 1 d . . .
H11A H 1.4282 0.8795 0.1216 0.083 Uiso 1 1 calc R . .
C12 C 1.2574(2) 0.7993(2) 0.13701(13) 0.0571(5) Uani 1 1 d . . .
H12A H 1.2034 0.8670 0.1112 0.069 Uiso 1 1 calc R . .
C13 C 0.72518(19) 0.4581(2) 0.13627(14) 0.0599(5) Uani 1 1 d . . .
H13A H 0.7070 0.4048 0.1810 0.072 Uiso 1 1 calc R . .
C14 C 0.6694(2) 0.4497(2) 0.04667(16) 0.0677(6) Uani 1 1 d . . .
H14A H 0.6058 0.3910 0.0186 0.081 Uiso 1 1 calc R . .
C16 C 0.9952(2) 0.6965(2) -0.05951(14) 0.0680(6) Uani 1 1 d . . .
H16A H 1.0305 0.6106 -0.0563 0.102 Uiso 1 1 calc R . .
H16B H 1.0604 0.7565 -0.0703 0.102 Uiso 1 1 calc R . .
H16C H 0.9182 0.7016 -0.1076 0.102 Uiso 1 1 calc R . .
C17 C 0.8717(2) 0.9092(2) 0.06703(17) 0.0787(7) Uani 1 1 d . . .
H17A H 0.8524 0.9159 0.1255 0.118 Uiso 1 1 calc R . .
H17B H 0.7919 0.9202 0.0220 0.118 Uiso 1 1 calc R . .
H17C H 0.9340 0.9749 0.0602 0.118 Uiso 1 1 calc R . .
C15 C 0.7268(2) 0.5454(2) 0.00677(15) 0.0622(6) Uani 1 1 d . . .
H15A H 0.7078 0.5620 -0.0546 0.075 Uiso 1 1 calc R . .

loop_
_atom_site_aniso_label
_atom_site_aniso_U_11
_atom_site_aniso_U_22
_atom_site_aniso_U_33
_atom_site_aniso_U_23
_atom_site_aniso_U_13
_atom_site_aniso_U_12
Al 0.0471(4) 0.0512(3) 0.0411(3) 0.0003(2) 0.0077(2) 0.0072(2)
N1 0.0482(9) 0.0550(9) 0.0421(8) -0.0031(7) 0.0016(7) 0.0035(7)
N2 0.0419(8) 0.0547(9) 0.0472(9) -0.0026(7) 0.0073(6) -0.0011(7)
N3 0.0418(9) 0.0597(9) 0.0398(8) 0.0013(7) 0.0090(6) -0.0024(7)
C1 0.0452(10) 0.0473(10) 0.0421(10) -0.0016(8) 0.0089(8) -0.0001(8)
C2 0.0505(12) 0.0667(13) 0.0467(11) -0.0074(9) 0.0070(9) -0.0100(9)
C3 0.0670(14) 0.0772(15) 0.0404(11) -0.0096(10) 0.0076(9) -0.0077(11)
C4 0.0696(14) 0.0785(15) 0.0462(12) 0.0004(10) 0.0221(10) -0.0045(11)
C5 0.0512(12) 0.0679(13) 0.0542(12) 0.0014(10) 0.0165(9) -0.0059(10)
C6 0.0439(10) 0.0495(10) 0.0437(10) -0.0027(8) 0.0083(8) -0.0007(8)
C7 0.0413(10) 0.0567(11) 0.0367(9) -0.0059(8) 0.0072(7) -0.0031(8)
C8 0.0537(12) 0.0650(12) 0.0481(11) 0.0040(9) 0.0050(9) 0.0035(9)
C9 0.0523(13) 0.0985(18) 0.0571(13) -0.0019(13) 0.0022(10) 0.0160(12)
C10 0.0464(13) 0.121(2) 0.0615(14) -0.0116(14) 0.0105(11) -0.0065(14)
C11 0.0630(15) 0.0862(16) 0.0617(14) -0.0078(12) 0.0206(11) -0.0235(13)
C12 0.0554(12) 0.0617(12) 0.0544(12) 0.0000(10) 0.0123(9) -0.0050(10)
C13 0.0465(11) 0.0627(12) 0.0695(14) -0.0063(11) 0.0109(10) -0.0096(10)
C14 0.0507(12) 0.0676(14) 0.0783(16) -0.0166(12) 0.0005(11) -0.0070(10)
C16 0.0729(15) 0.0833(15) 0.0479(12) 0.0071(11) 0.0136(10) 0.0169(12)
C17 0.0767(17) 0.0607(14) 0.0946(18) -0.0118(13) 0.0100(13) 0.0112(12)
C15 0.0513(12) 0.0713(14) 0.0566(12) -0.0123(11) -0.0037(10) 0.0044(10)

loop_
_atom_type_symbol
_atom_type_description
_atom_type_scat_dispersion_real
_atom_type_scat_dispersion_imag
_atom_type_scat_source
C C 0.0033 0.0016 'International Tables Vol C Tables 4.2.6.8 and 6.1.1.4'
H H 0.0000 0.0000 'International Tables Vol C Tables 4.2.6.8 and 6.1.1.4'
N N 0.0061 0.0033 'International Tables Vol C Tables 4.2.6.8 and 6.1.1.4'
Al Al 0.0645 0.0514 'International Tables Vol C Tables 4.2.6.8 and 6.1.1.4'

loop_
_geom_angle_atom_site_label_1
_geom_angle_atom_site_label_2
_geom_angle_atom_site_label_3
_geom_angle
_geom_angle_site_symmetry_1
_geom_angle_site_symmetry_3
_geom_angle_publ_flag
N3 Al C16 116.76(9) . . ?
N3 Al N1 91.65(7) . . ?
C16 Al N1 105.73(9) . . ?
N3 Al C17 112.60(9) . . ?
C16 Al C17 118.86(11) . . ?
N1 Al C17 106.60(9) . . ?
C15 N1 N2 105.63(16) . . ?
C15 N1 Al 130.95(15) . . ?
N2 N1 Al 122.51(11) . . ?
C13 N2 N1 109.85(15) . . ?
C13 N2 C6 128.09(17) . . ?
N1 N2 C6 122.06(14) . . ?
C1 N3 C7 118.01(15) . . ?
C1 N3 Al 119.92(12) . . ?
C7 N3 Al 120.48(12) . . ?
N3 C1 C6 122.11(16) . . ?
N3 C1 C2 122.85(17) . . ?
C6 C1 C2 114.97(16) . . ?
C3 C2 C1 122.21(19) . . ?
C3 C2 H2A 118.9 . . ?
C1 C2 H2A 118.9 . . ?
C2 C3 C4 121.01(18) . . ?
C2 C3 H3A 119.5 . . ?
C4 C3 H3A 119.5 . . ?
C5 C4 C3 118.90(18) . . ?
C5 C4 H4A 120.5 . . ?
C3 C4 H4A 120.5 . . ?
C4 C5 C6 120.52(19) . . ?
C4 C5 H5A 119.7 . . ?
C6 C5 H5A 119.7 . . ?
C5 C6 C1 122.24(17) . . ?
C5 C6 N2 116.39(16) . . ?
C1 C6 N2 121.34(15) . . ?
C12 C7 C8 117.65(18) . . ?
C12 C7 N3 120.98(17) . . ?
C8 C7 N3 121.31(17) . . ?
C9 C8 C7 120.7(2) . . ?
C9 C8 H8A 119.6 . . ?
C7 C8 H8A 119.6 . . ?
C10 C9 C8 120.6(2) . . ?
C10 C9 H9A 119.7 . . ?
C8 C9 H9A 119.7 . . ?
C11 C10 C9 119.6(2) . . ?
C11 C10 H10A 120.2 . . ?
C9 C10 H10A 120.2 . . ?
C10 C11 C12 120.4(2) . . ?
C10 C11 H11A 119.8 . . ?
C12 C11 H11A 119.8 . . ?
C7 C12 C11 121.0(2) . . ?
C7 C12 H12A 119.5 . . ?
C11 C12 H12A 119.5 . . ?
N2 C13 C14 107.9(2) . . ?
N2 C13 H13A 126.0 . . ?
C14 C13 H13A 126.0 . . ?
C13 C14 C15 105.66(19) . . ?
C13 C14 H14A 127.2 . . ?
C15 C14 H14A 127.2 . . ?
Al C16 H16A 109.5 . . ?
Al C16 H16B 109.5 . . ?
H16A C16 H16B 109.5 . . ?
Al C16 H16C 109.5 . . ?
H16A C16 H16C 109.5 . . ?
H16B C16 H16C 109.5 . . ?
Al C17 H17A 109.5 . . ?
Al C17 H17B 109.5 . . ?
H17A C17 H17B 109.5 . . ?
Al C17 H17C 109.5 . . ?
H17A C17 H17C 109.5 . . ?
H17B C17 H17C 109.5 . . ?
N1 C15 C14 110.9(2) . . ?
N1 C15 H15A 124.5 . . ?
C14 C15 H15A 124.5 . . ?

loop_
_geom_bond_atom_site_label_1
_geom_bond_atom_site_label_2
_geom_bond_distance
_geom_bond_site_symmetry_2
_geom_bond_publ_flag
Al N3 1.8814(16) . ?
Al C16 1.948(2) . ?
Al N1 1.9590(17) . ?
Al C17 1.960(2) . ?
N1 C15 1.336(2) . ?
N1 N2 1.362(2) . ?
N2 C13 1.343(2) . ?
N2 C6 1.436(2) . ?
N3 C1 1.386(2) . ?
N3 C7 1.419(2) . ?
C1 C6 1.405(3) . ?
C1 C2 1.411(3) . ?
C2 C3 1.373(3) . ?
C2 H2A 0.9300 . ?
C3 C4 1.374(3) . ?
C3 H3A 0.9300 . ?
C4 C5 1.369(3) . ?
C4 H4A 0.9300 . ?
C5 C6 1.388(3) . ?
C5 H5A 0.9300 . ?
C7 C12 1.386(3) . ?
C7 C8 1.395(3) . ?
C8 C9 1.379(3) . ?
C8 H8A 0.9300 . ?
C9 C10 1.376(3) . ?
C9 H9A 0.9300 . ?
C10 C11 1.360(4) . ?
C10 H10A 0.9300 . ?
C11 C12 1.388(3) . ?
C11 H11A 0.9300 . ?
C12 H12A 0.9300 . ?
C13 C14 1.366(3) . ?
C13 H13A 0.9300 . ?
C14 C15 1.367(3) . ?
C14 H14A 0.9300 . ?
C16 H16A 0.9600 . ?
C16 H16B 0.9600 . ?
C16 H16C 0.9600 . ?
C17 H17A 0.9600 . ?
C17 H17B 0.9600 . ?
C17 H17C 0.9600 . ?
C15 H15A 0.9300 . ?
